data_7708786
loop_
_publ_author_name
'Zhong, Minling'
'Zhang, Jie'
'Lu, Zhenpin'
'Xie, Zuowei'

_publ_section_title
;
 Diboration of Alkenes and Alkynes with a Carborane-Fused Four-Membered
 Boracycle Bearing an Electron-Precise B-B Bond
;
_journal_name_full 'Dalton Transactions'
_journal_paper_doi 10.1039/D1DT03665C
_journal_year 2021
_chemical_formula_sum 'C6 H22 B12 Br2 S2'
_chemical_formula_weight 447.89
_space_group_crystal_system monoclinic
_space_group_IT_number 15
_space_group_name_Hall '-I 2ya'
_space_group_name_H-M_alt 'I 1 2/a 1'
_atom_sites_solution_hydrogens mixed
_audit_creation_method SHELXL-2018/3
_audit_update_record
;
2021-10-28 deposited with the CCDC.	2021-11-10 downloaded from the CCDC.
;
_cell_angle_alpha 90
_cell_angle_beta 99.845(3)
_cell_angle_gamma 90
_cell_formula_units_Z 4
_cell_length_a 13.0965(6)
_cell_length_b 10.4041(5)
_cell_length_c 14.1531(6)
_cell_measurement_reflns_used 342
_cell_measurement_temperature 297(2)
_cell_measurement_theta_max 15
_cell_measurement_theta_min 15
_cell_volume 1900.06(15)
_computing_cell_refinement 'BRUKER D8VENTURE DIFFRACTOMETER'
_computing_data_collection 'BRUKER D8VENTURE DIFFRACTOMETER'
_computing_data_reduction 'BRUKER D8VENTURE DIFFRACTOMETER'
_computing_structure_refinement 'SHELXL-2018/3 (Sheldrick, 2018)'
_computing_structure_solution 'SHELXT 2014/5 (Sheldrick, 2014)'
_diffrn_ambient_temperature 297(2)
_diffrn_measured_fraction_theta_full 0.997
_diffrn_measured_fraction_theta_max 0.996
_diffrn_measurement_device_type 'BRUKER D8VENTURE DIFFRACTOMETER'
_diffrn_measurement_method 'PHI & OMEGA SCAN'
_diffrn_radiation_type MoK\a
_diffrn_radiation_wavelength 0.71073
_diffrn_reflns_av_R_equivalents 0.0324
_diffrn_reflns_av_unetI/netI 0.0183
_diffrn_reflns_Laue_measured_fraction_full 0.997
_diffrn_reflns_Laue_measured_fraction_max 0.996
_diffrn_reflns_limit_h_max 17
_diffrn_reflns_limit_h_min -16
_diffrn_reflns_limit_k_max 13
_diffrn_reflns_limit_k_min -13
_diffrn_reflns_limit_l_max 18
_diffrn_reflns_limit_l_min -18
_diffrn_reflns_number 21439
_diffrn_reflns_point_group_measured_fraction_full 0.997
_diffrn_reflns_point_group_measured_fraction_max 0.996
_diffrn_reflns_theta_full 25.242
_diffrn_reflns_theta_max 27.922
_diffrn_reflns_theta_min 2.515
_exptl_absorpt_coefficient_mu 4.468
_exptl_absorpt_correction_T_max 0.7456
_exptl_absorpt_correction_T_min 0.4585
_exptl_absorpt_correction_type multi-scan
_exptl_absorpt_process_details
;
 SADABS 2016/2: Krause, L., Herbst-Irmer, R., Sheldrick G.M. & Stalke D.,
 J. Appl. Cryst. 48 (2015) 3-10
;
_exptl_crystal_colour colourless
_exptl_crystal_density_diffrn 1.566
_exptl_crystal_description block
_exptl_crystal_F_000 880
_exptl_crystal_size_max 0.400
_exptl_crystal_size_mid 0.300
_exptl_crystal_size_min 0.200
_refine_diff_density_max 0.549
_refine_diff_density_min -0.576
_refine_diff_density_rms 0.055
_refine_ls_extinction_coef 0.0057(4)
_refine_ls_extinction_expression Fc^*^=kFc[1+0.001xFc^2^\l^3^/sin(2\q)]^-1/4^
_refine_ls_extinction_method 'SHELXL-2018/3 (Sheldrick 2018)'
_refine_ls_goodness_of_fit_ref 1.023
_refine_ls_hydrogen_treatment constr
_refine_ls_matrix_type full
_refine_ls_number_parameters 103
_refine_ls_number_reflns 2278
_refine_ls_number_restraints 0
_refine_ls_restrained_S_all 1.023
_refine_ls_R_factor_all 0.0315
_refine_ls_R_factor_gt 0.0254
_refine_ls_shift/su_max 0.002
_refine_ls_shift/su_mean 0.000
_refine_ls_structure_factor_coef Fsqd
_refine_ls_weighting_details 'w=1/[\s^2^(Fo^2^)+(0.0297P)^2^+2.4390P] where P=(Fo^2^+2Fc^2^)/3'
_refine_ls_weighting_scheme calc
_refine_ls_wR_factor_gt 0.0625
_refine_ls_wR_factor_ref 0.0654
_reflns_Friedel_coverage 0.000
_reflns_number_gt 2011
_reflns_number_total 2278
_reflns_threshold_expression 'I > 2\s(I)'
_cod_data_source_file d1dt03665c2.cif
_cod_data_source_block 1
_cod_original_sg_symbol_H-M 'I 2/a'
_cod_database_code 7708786
_shelx_shelxl_version_number 2018/3
_shelx_space_group_comment
;
The symmetry employed for this shelxl refinement is uniquely defined
by the following loop, which should always be used as a source of
symmetry information in preference to the above space-group names.
They are only intended as comments.
;
_shelx_estimated_absorpt_t_min 0.268
_shelx_estimated_absorpt_t_max 0.469

loop_
_space_group_symop_operation_xyz
'x, y, z'
'-x+1/2, y, -z'
'x+1/2, y+1/2, z+1/2'
'-x+1, y+1/2, -z+1/2'
'-x, -y, -z'
'x-1/2, -y, z'
'-x+1/2, -y+1/2, -z+1/2'
'x, -y+1/2, z+1/2'

loop_
_atom_site_label
_atom_site_type_symbol
_atom_site_fract_x
_atom_site_fract_y
_atom_site_fract_z
_atom_site_U_iso_or_equiv
_atom_site_adp_type
_atom_site_occupancy
_atom_site_site_symmetry_order
_atom_site_calc_flag
_atom_site_refinement_flags_posn
_atom_site_refinement_flags_adp
_atom_site_refinement_flags_occupancy
_atom_site_disorder_assembly
_atom_site_disorder_group
Br1 Br 0.15550(2) 1.10150(2) 0.63662(2) 0.04714(11) Uani 1 1 d . . . . .
S2 S 0.39694(4) 1.08654(6) 0.61955(4) 0.04513(16) Uani 1 1 d . . . . .
C1 C 0.26150(14) 0.86599(18) 0.55985(12) 0.0290(4) Uani 1 1 d . . . . .
C11 C 0.3846(2) 1.2562(3) 0.6131(2) 0.0665(8) Uani 1 1 d . . . . .
H11A H 0.371140 1.282407 0.547097 0.100 Uiso 1 1 calc R U . . .
H11B H 0.447781 1.295165 0.644654 0.100 Uiso 1 1 calc R U . . .
H11C H 0.328368 1.282757 0.644003 0.100 Uiso 1 1 calc R U . . .
C12 C 0.4092(2) 1.0574(3) 0.7453(2) 0.0685(8) Uani 1 1 d . . . . .
H12A H 0.401398 0.967187 0.756307 0.103 Uiso 1 1 calc R U . . .
H12B H 0.356527 1.104237 0.770313 0.103 Uiso 1 1 calc R U . . .
H12C H 0.476292 1.085221 0.776983 0.103 Uiso 1 1 calc R U . . .
B3 B 0.2027(2) 0.7388(2) 0.60433(18) 0.0434(6) Uani 1 1 d . . . . .
H3 H 0.172225 0.740474 0.672096 0.052 Uiso 1 1 d R U . . .
B4 B 0.3376(2) 0.7386(3) 0.60305(18) 0.0464(6) Uani 1 1 d . . . . .
H4 H 0.394376 0.740190 0.670023 0.056 Uiso 1 1 d R U . . .
B5 B 0.35896(18) 0.8215(2) 0.49863(16) 0.0348(5) Uani 1 1 d . . . . .
H5 H 0.429782 0.877984 0.497814 0.042 Uiso 1 1 d R U . . .
B6 B 0.2622(3) 0.6007(3) 0.5640(3) 0.0633(9) Uani 1 1 d . . . . .
H6 H 0.270195 0.510744 0.605497 0.076 Uiso 1 1 d R U . . .
B7 B 0.1402(3) 0.6534(3) 0.5009(2) 0.0552(7) Uani 1 1 d . . . . .
H7 H 0.068688 0.598096 0.501388 0.066 Uiso 1 1 d R U . . .
B8 B 0.26097(15) 1.0243(2) 0.56348(15) 0.0296(4) Uani 1 1 d . . . . .

loop_
_atom_site_aniso_label
_atom_site_aniso_U_11
_atom_site_aniso_U_22
_atom_site_aniso_U_33
_atom_site_aniso_U_23
_atom_site_aniso_U_13
_atom_site_aniso_U_12
Br1 0.03683(14) 0.05330(17) 0.05471(17) -0.01877(10) 0.01750(10) 0.00228(9)
S2 0.0323(3) 0.0480(3) 0.0544(3) -0.0130(2) 0.0055(2) -0.0056(2)
C1 0.0305(9) 0.0334(9) 0.0238(9) 0.0005(7) 0.0067(7) 0.0023(7)
C11 0.0699(18) 0.0487(15) 0.083(2) -0.0139(14) 0.0177(15) -0.0190(13)
C12 0.0633(17) 0.0774(19) 0.0575(16) -0.0094(15) -0.0109(13) -0.0097(15)
B3 0.0579(15) 0.0378(12) 0.0385(12) 0.0083(10) 0.0199(11) 0.0002(11)
B4 0.0561(16) 0.0449(14) 0.0402(13) 0.0128(11) 0.0136(11) 0.0186(12)
B5 0.0352(11) 0.0373(12) 0.0334(11) 0.0015(9) 0.0100(9) 0.0102(9)
B6 0.097(3) 0.0319(13) 0.069(2) 0.0139(12) 0.0380(19) 0.0111(14)
B7 0.076(2) 0.0355(13) 0.0610(17) -0.0063(12) 0.0303(15) -0.0207(13)
B8 0.0240(9) 0.0318(10) 0.0340(11) -0.0060(8) 0.0077(8) -0.0005(8)

loop_
_atom_type_symbol
_atom_type_description
_atom_type_scat_dispersion_real
_atom_type_scat_dispersion_imag
_atom_type_scat_source
C C 0.0033 0.0016 'International Tables Vol C Tables 4.2.6.8 and 6.1.1.4'
H H 0.0000 0.0000 'International Tables Vol C Tables 4.2.6.8 and 6.1.1.4'
B B 0.0013 0.0007 'International Tables Vol C Tables 4.2.6.8 and 6.1.1.4'
Br Br -0.2901 2.4595 'International Tables Vol C Tables 4.2.6.8 and 6.1.1.4'
S S 0.1246 0.1234 'International Tables Vol C Tables 4.2.6.8 and 6.1.1.4'

loop_
_geom_angle_atom_site_label_1
_geom_angle_atom_site_label_2
_geom_angle_atom_site_label_3
_geom_angle
_geom_angle_site_symmetry_1
_geom_angle_site_symmetry_3
_geom_angle_publ_flag
C11 S2 C12 102.25(15) . . ?
C11 S2 B8 104.06(12) . . ?
C12 S2 B8 105.79(12) . . ?
B8 C1 C1 91.75(9) . 2_556 ?
B8 C1 B3 139.45(16) . . ?
C1 C1 B3 111.11(13) 2_556 . ?
B8 C1 B4 140.34(17) . . ?
C1 C1 B4 110.87(13) 2_556 . ?
B3 C1 B4 62.52(15) . . ?
B8 C1 B5 106.06(15) . 2_556 ?
C1 C1 B5 61.23(13) 2_556 2_556 ?
B3 C1 B5 62.10(14) . 2_556 ?
B4 C1 B5 113.31(17) . 2_556 ?
B8 C1 B5 106.95(15) . . ?
C1 C1 B5 60.70(13) 2_556 . ?
B3 C1 B5 113.38(16) . . ?
B4 C1 B5 62.24(13) . . ?
B5 C1 B5 112.56(15) 2_556 . ?
S2 C11 H11A 109.5 . . ?
S2 C11 H11B 109.5 . . ?
H11A C11 H11B 109.5 . . ?
S2 C11 H11C 109.5 . . ?
H11A C11 H11C 109.5 . . ?
H11B C11 H11C 109.5 . . ?
S2 C12 H12A 109.5 . . ?
S2 C12 H12B 109.5 . . ?
H12A C12 H12B 109.5 . . ?
S2 C12 H12C 109.5 . . ?
H12A C12 H12C 109.5 . . ?
H12B C12 H12C 109.5 . . ?
C1 B3 B5 59.23(12) . 2_556 ?
C1 B3 B4 58.81(13) . . ?
B5 B3 B4 107.97(16) 2_556 . ?
C1 B3 B6 105.00(18) . . ?
B5 B3 B6 107.06(19) 2_556 . ?
B4 B3 B6 60.12(18) . . ?
C1 B3 B7 104.84(16) . . ?
B5 B3 B7 59.01(15) 2_556 . ?
B4 B3 B7 108.02(19) . . ?
B6 B3 B7 59.92(19) . . ?
C1 B3 H3 124.3 . . ?
B5 B3 H3 122.0 2_556 . ?
B4 B3 H3 121.3 . . ?
B6 B3 H3 122.5 . . ?
B7 B3 H3 122.6 . . ?
C1 B4 B3 58.67(13) . . ?
C1 B4 B5 59.34(12) . . ?
B3 B4 B5 107.92(17) . . ?
C1 B4 B6 104.8(2) . . ?
B3 B4 B6 60.04(17) . . ?
B5 B4 B6 106.98(19) . . ?
C1 B4 B7 104.94(17) . 2_556 ?
B3 B4 B7 108.2(2) . 2_556 ?
B5 B4 B7 58.89(14) . 2_556 ?
B6 B4 B7 60.14(17) . 2_556 ?
C1 B4 H4 124.3 . . ?
B3 B4 H4 121.3 . . ?
B5 B4 H4 122.1 . . ?
B6 B4 H4 122.5 . . ?
B7 B4 H4 122.5 2_556 . ?
C1 B5 C1 58.07(12) 2_556 . ?
C1 B5 B7 106.05(19) 2_556 2_556 ?
C1 B5 B7 105.76(17) . 2_556 ?
C1 B5 B3 58.67(13) 2_556 2_556 ?
C1 B5 B3 105.82(16) . 2_556 ?
B7 B5 B3 61.12(16) 2_556 2_556 ?
C1 B5 B4 105.70(16) 2_556 . ?
C1 B5 B4 58.43(12) . . ?
B7 B5 B4 60.84(15) 2_556 . ?
B3 B5 B4 109.65(18) 2_556 . ?
C1 B5 H5 123.9 2_556 . ?
C1 B5 H5 124.0 . . ?
B7 B5 H5 122.0 2_556 . ?
B3 B5 H5 121.3 2_556 . ?
B4 B5 H5 121.4 . . ?
B3 B6 B4 59.84(15) . . ?
B3 B6 B7 60.37(17) . . ?
B4 B6 B7 108.15(18) . . ?
B3 B6 B7 108.05(19) . 2_556 ?
B4 B6 B7 60.15(17) . 2_556 ?
B7 B6 B7 107.9(2) . 2_556 ?
B3 B6 B6 108.3(2) . 2_556 ?
B4 B6 B6 108.00(19) . 2_556 ?
B7 B6 B6 60.1(2) . 2_556 ?
B7 B6 B6 59.8(2) 2_556 2_556 ?
B3 B6 H6 121.6 . . ?
B4 B6 H6 121.6 . . ?
B7 B6 H6 121.7 . . ?
B7 B6 H6 121.7 2_556 . ?
B6 B6 H6 121.7 2_556 . ?
B5 B7 B6 107.6(2) 2_556 . ?
B5 B7 B6 107.73(18) 2_556 2_556 ?
B6 B7 B6 60.2(2) . 2_556 ?
B5 B7 B4 60.27(14) 2_556 2_556 ?
B6 B7 B4 108.0(2) . 2_556 ?
B6 B7 B4 59.72(17) 2_556 2_556 ?
B5 B7 B3 59.87(14) 2_556 . ?
B6 B7 B3 59.71(17) . . ?
B6 B7 B3 107.9(2) 2_556 . ?
B4 B7 B3 108.20(17) 2_556 . ?
B5 B7 H7 121.8 2_556 . ?
B6 B7 H7 121.9 . . ?
B6 B7 H7 121.9 2_556 . ?
B4 B7 H7 121.6 2_556 . ?
B3 B7 H7 121.7 . . ?
C1 B8 B8 88.24(9) . 2_556 ?
C1 B8 S2 109.81(13) . . ?
B8 B8 S2 113.27(15) 2_556 . ?
C1 B8 Br1 114.73(13) . . ?
B8 B8 Br1 120.76(15) 2_556 . ?
S2 B8 Br1 108.54(10) . . ?

loop_
_geom_bond_atom_site_label_1
_geom_bond_atom_site_label_2
_geom_bond_distance
_geom_bond_site_symmetry_2
_geom_bond_publ_flag
Br1 B8 2.028(2) . ?
S2 C11 1.773(3) . ?
S2 C12 1.786(3) . ?
S2 B8 1.933(2) . ?
C1 B8 1.648(3) . ?
C1 C1 1.669(3) 2_556 ?
C1 B3 1.705(3) . ?
C1 B4 1.708(3) . ?
C1 B5 1.715(3) 2_556 ?
C1 B5 1.724(3) . ?
C11 H11A 0.9600 . ?
C11 H11B 0.9600 . ?
C11 H11C 0.9600 . ?
C12 H12A 0.9600 . ?
C12 H12B 0.9600 . ?
C12 H12C 0.9600 . ?
B3 B5 1.764(3) 2_556 ?
B3 B4 1.771(4) . ?
B3 B6 1.774(4) . ?
B3 B7 1.786(4) . ?
B3 H3 1.1000 . ?
B4 B5 1.774(3) . ?
B4 B6 1.776(5) . ?
B4 B7 1.784(4) 2_556 ?
B4 H4 1.0999 . ?
B5 B7 1.749(4) 2_556 ?
B5 H5 1.1000 . ?
B6 B7 1.778(5) . ?
B6 B7 1.784(4) 2_556 ?
B6 B6 1.786(7) 2_556 ?
B6 H6 1.1000 . ?
B7 H7 1.1001 . ?
B8 B8 1.770(4) 2_556 ?

loop_
_geom_torsion_atom_site_label_1
_geom_torsion_atom_site_label_2
_geom_torsion_atom_site_label_3
_geom_torsion_atom_site_label_4
_geom_torsion
_geom_torsion_site_symmetry_1
_geom_torsion_site_symmetry_2
_geom_torsion_site_symmetry_3
_geom_torsion_site_symmetry_4
_geom_torsion_publ_flag
B8 C1 B3 B5 82.1(2) . . . 2_556 ?
C1 C1 B3 B5 -38.00(16) 2_556 . . 2_556 ?
B4 C1 B3 B5 -141.28(17) . . . 2_556 ?
B5 C1 B3 B5 -104.13(16) . . . 2_556 ?
B8 C1 B3 B4 -136.6(3) . . . . ?
C1 C1 B3 B4 103.28(18) 2_556 . . . ?
B5 C1 B3 B4 141.28(17) 2_556 . . . ?
B5 C1 B3 B4 37.15(17) . . . . ?
B8 C1 B3 B6 -176.7(2) . . . . ?
C1 C1 B3 B6 63.2(2) 2_556 . . . ?
B4 C1 B3 B6 -40.09(19) . . . . ?
B5 C1 B3 B6 101.2(2) 2_556 . . . ?
B5 C1 B3 B6 -2.9(2) . . . . ?
B8 C1 B3 B7 121.1(2) . . . . ?
C1 C1 B3 B7 0.9(2) 2_556 . . . ?
B4 C1 B3 B7 -102.3(2) . . . . ?
B5 C1 B3 B7 38.95(17) 2_556 . . . ?
B5 C1 B3 B7 -65.2(2) . . . . ?
B8 C1 B4 B3 135.6(3) . . . . ?
C1 C1 B4 B3 -103.65(17) 2_556 . . . ?
B5 C1 B4 B3 -37.01(16) 2_556 . . . ?
B5 C1 B4 B3 -141.21(18) . . . . ?
B8 C1 B4 B5 -83.2(2) . . . . ?
C1 C1 B4 B5 37.56(17) 2_556 . . . ?
B3 C1 B4 B5 141.21(18) . . . . ?
B5 C1 B4 B5 104.20(16) 2_556 . . . ?
B8 C1 B4 B6 175.6(2) . . . . ?
C1 C1 B4 B6 -63.6(2) 2_556 . . . ?
B3 C1 B4 B6 40.01(17) . . . . ?
B5 C1 B4 B6 3.0(2) 2_556 . . . ?
B5 C1 B4 B6 -101.20(19) . . . . ?
B8 C1 B4 B7 -121.9(3) . . . 2_556 ?
C1 C1 B4 B7 -1.2(2) 2_556 . . 2_556 ?
B3 C1 B4 B7 102.5(2) . . . 2_556 ?
B5 C1 B4 B7 65.5(2) 2_556 . . 2_556 ?
B5 C1 B4 B7 -38.75(18) . . . 2_556 ?
B5 B3 B4 C1 34.40(15) 2_556 . . . ?
B6 B3 B4 C1 134.16(19) . . . . ?
B7 B3 B4 C1 96.78(18) . . . . ?
C1 B3 B4 B5 -34.49(15) . . . . ?
B5 B3 B4 B5 -0.1(2) 2_556 . . . ?
B6 B3 B4 B5 99.7(2) . . . . ?
B7 B3 B4 B5 62.3(2) . . . . ?
C1 B3 B4 B6 -134.16(19) . . . . ?
B5 B3 B4 B6 -99.8(2) 2_556 . . . ?
B7 B3 B4 B6 -37.38(19) . . . . ?
C1 B3 B4 B7 -96.76(17) . . . 2_556 ?
B5 B3 B4 B7 -62.4(2) 2_556 . . 2_556 ?
B6 B3 B4 B7 37.39(18) . . . 2_556 ?
B7 B3 B4 B7 0.0(2) . . . 2_556 ?
B8 C1 B5 C1 -82.27(12) . . . 2_556 ?
B3 C1 B5 C1 101.96(16) . . . 2_556 ?
B4 C1 B5 C1 139.22(15) . . . 2_556 ?
B5 C1 B5 C1 33.8(2) 2_556 . . 2_556 ?
B8 C1 B5 B7 178.36(17) . . . 2_556 ?
C1 C1 B5 B7 -99.36(17) 2_556 . . 2_556 ?
B3 C1 B5 B7 2.6(2) . . . 2_556 ?
B4 C1 B5 B7 39.86(19) . . . 2_556 ?
B5 C1 B5 B7 -65.5(2) 2_556 . . 2_556 ?
B8 C1 B5 B3 -117.84(17) . . . 2_556 ?
C1 C1 B5 B3 -35.57(12) 2_556 . . 2_556 ?
B3 C1 B5 B3 66.4(2) . . . 2_556 ?
B4 C1 B5 B3 103.65(19) . . . 2_556 ?
B5 C1 B5 B3 -1.7(2) 2_556 . . 2_556 ?
B8 C1 B5 B4 138.50(18) . . . . ?
C1 C1 B5 B4 -139.22(15) 2_556 . . . ?
B3 C1 B5 B4 -37.26(18) . . . . ?
B5 C1 B5 B4 -105.40(18) 2_556 . . . ?
C1 B4 B5 C1 -35.15(13) . . . 2_556 ?
B3 B4 B5 C1 -0.9(2) . . . 2_556 ?
B6 B4 B5 C1 62.3(2) . . . 2_556 ?
B7 B4 B5 C1 99.91(19) 2_556 . . 2_556 ?
B3 B4 B5 C1 34.22(15) . . . . ?
B6 B4 B5 C1 97.5(2) . . . . ?
B7 B4 B5 C1 135.1(2) 2_556 . . . ?
C1 B4 B5 B7 -135.1(2) . . . 2_556 ?
B3 B4 B5 B7 -100.8(2) . . . 2_556 ?
B6 B4 B5 B7 -37.6(2) . . . 2_556 ?
C1 B4 B5 B3 -96.91(17) . . . 2_556 ?
B3 B4 B5 B3 -62.7(2) . . . 2_556 ?
B6 B4 B5 B3 0.6(2) . . . 2_556 ?
B7 B4 B5 B3 38.15(19) 2_556 . . 2_556 ?
C1 B3 B6 B4 39.45(17) . . . . ?
B5 B3 B6 B4 101.30(19) 2_556 . . . ?
B7 B3 B6 B4 138.15(19) . . . . ?
C1 B3 B6 B7 -98.70(18) . . . . ?
B5 B3 B6 B7 -36.86(18) 2_556 . . . ?
B4 B3 B6 B7 -138.15(19) . . . . ?
C1 B3 B6 B7 2.1(3) . . . 2_556 ?
B5 B3 B6 B7 63.9(3) 2_556 . . 2_556 ?
B4 B3 B6 B7 -37.4(2) . . . 2_556 ?
B7 B3 B6 B7 100.8(2) . . . 2_556 ?
C1 B3 B6 B6 -61.2(3) . . . 2_556 ?
B5 B3 B6 B6 0.7(3) 2_556 . . 2_556 ?
B4 B3 B6 B6 -100.6(3) . . . 2_556 ?
B7 B3 B6 B6 37.5(3) . . . 2_556 ?
C1 B4 B6 B3 -39.34(15) . . . . ?
B5 B4 B6 B3 -101.26(18) . . . . ?
B7 B4 B6 B3 -138.3(2) 2_556 . . . ?
C1 B4 B6 B7 -1.7(2) . . . . ?
B3 B4 B6 B7 37.61(18) . . . . ?
B5 B4 B6 B7 -63.7(2) . . . . ?
B7 B4 B6 B7 -100.7(2) 2_556 . . . ?
C1 B4 B6 B7 98.95(19) . . . 2_556 ?
B3 B4 B6 B7 138.3(2) . . . 2_556 ?
B5 B4 B6 B7 37.04(18) . . . 2_556 ?
C1 B4 B6 B6 61.8(3) . . . 2_556 ?
B3 B4 B6 B6 101.1(3) . . . 2_556 ?
B5 B4 B6 B6 -0.1(3) . . . 2_556 ?
B7 B4 B6 B6 -37.2(2) 2_556 . . 2_556 ?
B3 B6 B7 B5 37.36(17) . . . 2_556 ?
B4 B6 B7 B5 0.0(3) . . . 2_556 ?
B7 B6 B7 B5 -63.6(2) 2_556 . . 2_556 ?
B6 B6 B7 B5 -100.76(18) 2_556 . . 2_556 ?
B3 B6 B7 B6 138.12(17) . . . 2_556 ?
B4 B6 B7 B6 100.7(2) . . . 2_556 ?
B7 B6 B7 B6 37.1(2) 2_556 . . 2_556 ?
B3 B6 B7 B4 100.99(19) . . . 2_556 ?
B4 B6 B7 B4 63.6(3) . . . 2_556 ?
B7 B6 B7 B4 0.0(3) 2_556 . . 2_556 ?
B6 B6 B7 B4 -37.13(15) 2_556 . . 2_556 ?
B4 B6 B7 B3 -37.37(18) . . . . ?
B7 B6 B7 B3 -101.0(2) 2_556 . . . ?
B6 B6 B7 B3 -138.12(17) 2_556 . . . ?
C1 B3 B7 B5 -39.05(16) . . . 2_556 ?
B4 B3 B7 B5 -100.55(18) . . . 2_556 ?
B6 B3 B7 B5 -138.0(2) . . . 2_556 ?
C1 B3 B7 B6 99.0(2) . . . . ?
B5 B3 B7 B6 138.0(2) 2_556 . . . ?
B4 B3 B7 B6 37.47(18) . . . . ?
C1 B3 B7 B6 61.5(2) . . . 2_556 ?
B5 B3 B7 B6 100.5(2) 2_556 . . 2_556 ?
B4 B3 B7 B6 0.0(2) . . . 2_556 ?
B6 B3 B7 B6 -37.48(19) . . . 2_556 ?
C1 B3 B7 B4 -1.7(3) . . . 2_556 ?
B5 B3 B7 B4 37.39(18) 2_556 . . 2_556 ?
B4 B3 B7 B4 -63.2(2) . . . 2_556 ?
B6 B3 B7 B4 -100.6(2) . . . 2_556 ?
C1 C1 B8 B8 -1.04(18) 2_556 . . 2_556 ?
B3 C1 B8 B8 -127.2(2) . . . 2_556 ?
B4 C1 B8 B8 125.5(2) . . . 2_556 ?
B5 C1 B8 B8 -61.55(17) 2_556 . . 2_556 ?
B5 C1 B8 B8 58.79(18) . . . 2_556 ?
C1 C1 B8 S2 -115.18(15) 2_556 . . . ?
B3 C1 B8 S2 118.7(2) . . . . ?
B4 C1 B8 S2 11.4(3) . . . . ?
B5 C1 B8 S2 -175.69(12) 2_556 . . . ?
B5 C1 B8 S2 -55.35(16) . . . . ?
C1 C1 B8 Br1 122.28(15) 2_556 . . . ?
B3 C1 B8 Br1 -3.9(3) . . . . ?
B4 C1 B8 Br1 -111.2(2) . . . . ?
B5 C1 B8 Br1 61.76(16) 2_556 . . . ?
B5 C1 B8 Br1 -177.89(12) . . . . ?
